data_4345716
loop_
_publ_author_name
'Bernhardt, Eduard'
'Bernhardt-Pitchougina, Vera'
'Jenne, Carsten'

_publ_section_title
;
 Reaction of the Tricyanoborate Dianion [B(CN)3](2-) with HgCl2.
;
_journal_issue 9
_journal_name_full 'Inorganic chemistry'
_journal_page_first 5465
_journal_page_last 5470
_journal_paper_doi 10.1021/acs.inorgchem.7b00541
_journal_volume 56
_journal_year 2017
_chemical_formula_sum 'C54 H40 B2 Hg N6 P2'
_chemical_formula_weight 1057.07
_chemical_name_systematic
;
 ?
;
_space_group_crystal_system triclinic
_space_group_IT_number 2
_space_group_name_Hall '-P 1'
_space_group_name_H-M_alt 'P -1'
_symmetry_space_group_name_Hall '-P 1'
_symmetry_space_group_name_H-M 'P -1'
_atom_sites_solution_hydrogens geom
_atom_sites_solution_primary direct
_atom_sites_solution_secondary difmap
_audit_creation_method SHELXL-2013
_cell_angle_alpha 101.730(3)
_cell_angle_beta 97.790(2)
_cell_angle_gamma 95.210(3)
_cell_formula_units_Z 1
_cell_length_a 9.4052(3)
_cell_length_b 10.1595(3)
_cell_length_c 13.2272(4)
_cell_measurement_reflns_used 3945
_cell_measurement_temperature 298(2)
_cell_measurement_theta_max 24.1350
_cell_measurement_theta_min 2.0650
_cell_volume 1216.91(7)
_computing_cell_refinement 'CrysAlisPro171.36.24, Oxford Diffraction'
_computing_data_collection 'CrysAlisPro171.36.24, Oxford Diffraction'
_computing_data_reduction 'CrysAlisPro171.36.24, Oxford Diffraction'
_computing_molecular_graphics 'Diamond, v.2.1e (Brandenburg, 2001)'
_computing_structure_refinement 'SHELXL-2013 (Sheldrick, 2013)'
_computing_structure_solution 'SHELXS-97 (Sheldrick, 1997)'
_diffrn_ambient_temperature 298(2)
_diffrn_detector_area_resol_mean 16.2705
_diffrn_measured_fraction_theta_full 0.997
_diffrn_measured_fraction_theta_max 0.845
_diffrn_measurement_device_type 'Gemini E Ultra,Xcalibur,2K*2K EOS CCD detector'
_diffrn_measurement_method '\w scans'
_diffrn_radiation_monochromator graphite
_diffrn_radiation_source 'fine-focus sealed tube Enhanced (Mo)'
_diffrn_radiation_type MoK\a
_diffrn_radiation_wavelength 0.71073
_diffrn_reflns_av_R_equivalents 0.0313
_diffrn_reflns_av_unetI/netI 0.0521
_diffrn_reflns_Laue_measured_fraction_full 0.997
_diffrn_reflns_Laue_measured_fraction_max 0.845
_diffrn_reflns_limit_h_max 12
_diffrn_reflns_limit_h_min -12
_diffrn_reflns_limit_k_max 13
_diffrn_reflns_limit_k_min -11
_diffrn_reflns_limit_l_max 16
_diffrn_reflns_limit_l_min -16
_diffrn_reflns_number 10988
_diffrn_reflns_point_group_measured_fraction_full 0.997
_diffrn_reflns_point_group_measured_fraction_max 0.845
_diffrn_reflns_theta_full 26.400
_diffrn_reflns_theta_max 29.268
_diffrn_reflns_theta_min 2.063
_exptl_absorpt_coefficient_mu 3.270
_exptl_absorpt_correction_T_max 0.911
_exptl_absorpt_correction_T_min 0.375
_exptl_absorpt_correction_type analytical
_exptl_absorpt_process_details
;
CrysAlisPro, Agilent Technologies,
Version 1.171.36.28 (release 01-02-2013 CrysAlis171 .NET)
(compiled Feb  1 2013,16:14:44)
Analytical numeric absorption correction using a multifaceted crystal
            model based on expressions derived by R.C. Clark & J.S. Reid.
(Clark, R. C. & Reid, J. S. (1995). Acta Cryst. A51, 887-897)
;
_exptl_crystal_colour colorless
_exptl_crystal_density_diffrn 1.442
_exptl_crystal_description prism
_exptl_crystal_F_000 526
_exptl_crystal_size_max 0.4032
_exptl_crystal_size_mid 0.1477
_exptl_crystal_size_min 0.0295
_refine_diff_density_max 0.753
_refine_diff_density_min -0.718
_refine_diff_density_rms 0.109
_refine_ls_extinction_method none
_refine_ls_goodness_of_fit_ref 1.030
_refine_ls_hydrogen_treatment constr
_refine_ls_matrix_type full
_refine_ls_number_parameters 295
_refine_ls_number_reflns 5588
_refine_ls_number_restraints 0
_refine_ls_restrained_S_all 1.030
_refine_ls_R_factor_all 0.0715
_refine_ls_R_factor_gt 0.0501
_refine_ls_shift/su_max 0.000
_refine_ls_shift/su_mean 0.000
_refine_ls_structure_factor_coef Fsqd
_refine_ls_weighting_details
;
 w=1/[\s^2^(Fo^2^)+(0.0619P)^2^+1.0427P]
 where P=(Fo^2^+2Fc^2^)/3
;
_refine_ls_weighting_scheme calc
_refine_ls_wR_factor_gt 0.1135
_refine_ls_wR_factor_ref 0.1266
_reflns_Friedel_coverage 0.000
_reflns_number_gt 4430
_reflns_number_total 5588
_reflns_threshold_expression 'I > 2\s(I)'
_cod_data_source_file ic7b00541_si_003.cif
_cod_data_source_block shelxl
_cod_depositor_comments 'Adding full bibliography for 4345715--4345716.cif.'
_cod_original_cell_volume 1216.92(6)
_cod_database_code 4345716
_shelx_space_group_comment
;
The symmetry employed for this shelxl refinement is uniquely defined
by the following loop, which should always be used as a source of
symmetry information in preference to the above space-group names.
They are only intended as comments.
;
_shelxl_version_number 2013-2

loop_
_space_group_symop_operation_xyz
'x, y, z'
'-x, -y, -z'

loop_
_atom_site_label
_atom_site_type_symbol
_atom_site_fract_x
_atom_site_fract_y
_atom_site_fract_z
_atom_site_U_iso_or_equiv
_atom_site_adp_type
_atom_site_occupancy
_atom_site_site_symmetry_order
_atom_site_calc_flag
_atom_site_refinement_flags_posn
_atom_site_refinement_flags_adp
_atom_site_refinement_flags_occupancy
Hg Hg 0.5000 0.5000 0.5000 0.05959(14) Uani 1 2 d S . P
B B 0.3682(7) 0.5901(7) 0.3853(5) 0.0526(14) Uani 1 1 d . . .
C1 C 0.2158(6) 0.5068(6) 0.3524(4) 0.0540(13) Uani 1 1 d . . .
N1 N 0.1051(6) 0.4443(6) 0.3290(4) 0.0721(14) Uani 1 1 d . . .
C2 C 0.4508(7) 0.5949(7) 0.2922(5) 0.0661(16) Uani 1 1 d . . .
N2 N 0.5086(7) 0.5941(8) 0.2227(5) 0.101(2) Uani 1 1 d . . .
C3 C 0.3587(7) 0.7339(6) 0.4567(5) 0.0612(14) Uani 1 1 d . . .
N3 N 0.3571(8) 0.8335(7) 0.5124(5) 0.0922(19) Uani 1 1 d . . .
P P 0.06962(13) 0.08286(13) 0.79045(10) 0.0410(3) Uani 1 1 d . . .
C4 C 0.1168(5) 0.1420(5) 0.6788(4) 0.0455(11) Uani 1 1 d . . .
C5 C 0.2077(7) 0.0790(6) 0.6178(5) 0.0599(14) Uani 1 1 d . . .
H5 H 0.2461 0.0027 0.6328 0.072 Uiso 1 1 calc R U .
C6 C 0.2429(8) 0.1305(7) 0.5323(5) 0.0730(18) Uani 1 1 d . . .
H6 H 0.3058 0.0884 0.4913 0.088 Uiso 1 1 calc R U .
C7 C 0.1870(7) 0.2391(6) 0.5090(5) 0.0640(16) Uani 1 1 d . . .
H7 H 0.2076 0.2694 0.4502 0.077 Uiso 1 1 calc R U .
C8 C 0.1003(9) 0.3053(8) 0.5709(6) 0.082(2) Uani 1 1 d . . .
H8 H 0.0637 0.3821 0.5553 0.099 Uiso 1 1 calc R U .
C9 C 0.0663(8) 0.2592(7) 0.6569(6) 0.078(2) Uani 1 1 d . . .
H9 H 0.0094 0.3066 0.7002 0.093 Uiso 1 1 calc R U .
C10 C 0.1068(5) 0.2243(5) 0.8993(4) 0.0441(11) Uani 1 1 d . . .
C11 C 0.0164(6) 0.2461(5) 0.9728(4) 0.0516(12) Uani 1 1 d . . .
H11 H -0.0687 0.1882 0.9653 0.062 Uiso 1 1 calc R U .
C12 C 0.0520(7) 0.3546(6) 1.0587(5) 0.0648(15) Uani 1 1 d . . .
H12 H -0.0093 0.3689 1.1083 0.078 Uiso 1 1 calc R U .
C13 C 0.1751(7) 0.4390(6) 1.0701(5) 0.0670(16) Uani 1 1 d . . .
H13 H 0.1981 0.5113 1.1277 0.080 Uiso 1 1 calc R U .
C14 C 0.2671(7) 0.4190(7) 0.9973(5) 0.0721(18) Uani 1 1 d . . .
H14 H 0.3524 0.4770 1.0064 0.087 Uiso 1 1 calc R U .
C15 C 0.2331(6) 0.3128(6) 0.9105(5) 0.0627(15) Uani 1 1 d . . .
H15 H 0.2938 0.3006 0.8603 0.075 Uiso 1 1 calc R U .
C16 C -0.1192(5) 0.0198(5) 0.7725(4) 0.0428(10) Uani 1 1 d . . .
C17 C -0.1648(6) -0.1045(6) 0.7907(5) 0.0641(15) Uani 1 1 d . . .
H17 H -0.0972 -0.1587 0.8120 0.077 Uiso 1 1 calc R U .
C18 C -0.3099(7) -0.1492(7) 0.7775(6) 0.0752(19) Uani 1 1 d . . .
H18 H -0.3396 -0.2333 0.7902 0.090 Uiso 1 1 calc R U .
C19 C -0.4092(6) -0.0727(7) 0.7464(5) 0.0698(17) Uani 1 1 d . . .
H19 H -0.5070 -0.1043 0.7373 0.084 Uiso 1 1 calc R U .
C20 C -0.3675(7) 0.0501(9) 0.7283(7) 0.098(3) Uani 1 1 d . . .
H20 H -0.4363 0.1028 0.7065 0.117 Uiso 1 1 calc R U .
C21 C -0.2223(7) 0.0968(8) 0.7422(7) 0.089(2) Uani 1 1 d . . .
H21 H -0.1940 0.1820 0.7309 0.107 Uiso 1 1 calc R U .
C22 C 0.1742(5) -0.0495(5) 0.8167(4) 0.0478(12) Uani 1 1 d . . .
C23 C 0.1597(6) -0.1702(6) 0.7425(5) 0.0596(14) Uani 1 1 d . . .
H23 H 0.1004 -0.1817 0.6784 0.071 Uiso 1 1 calc R U .
C24 C 0.2372(7) -0.2743(6) 0.7670(7) 0.076(2) Uani 1 1 d . . .
H24 H 0.2290 -0.3562 0.7188 0.092 Uiso 1 1 calc R U .
C25 C 0.3256(7) -0.2559(8) 0.8626(7) 0.084(2) Uani 1 1 d . . .
H25 H 0.3772 -0.3253 0.8776 0.100 Uiso 1 1 calc R U .
C26 C 0.3377(7) -0.1400(9) 0.9334(6) 0.079(2) Uani 1 1 d . . .
H26 H 0.3966 -0.1302 0.9975 0.095 Uiso 1 1 calc R U .
C27 C 0.2640(6) -0.0341(7) 0.9132(5) 0.0618(15) Uani 1 1 d . . .
H27 H 0.2738 0.0466 0.9630 0.074 Uiso 1 1 calc R U .

loop_
_atom_site_aniso_label
_atom_site_aniso_U_11
_atom_site_aniso_U_22
_atom_site_aniso_U_33
_atom_site_aniso_U_23
_atom_site_aniso_U_13
_atom_site_aniso_U_12
Hg 0.0570(2) 0.0600(2) 0.0617(2) 0.01380(14) 0.00452(14) 0.01300(14)
B 0.051(3) 0.057(3) 0.048(3) 0.017(3) -0.001(3) 0.002(3)
C1 0.053(3) 0.060(3) 0.051(3) 0.015(2) 0.008(2) 0.009(3)
N1 0.066(4) 0.076(3) 0.072(4) 0.017(3) 0.011(3) 0.001(3)
C2 0.052(3) 0.079(4) 0.061(4) 0.009(3) 0.007(3) -0.009(3)
N2 0.080(4) 0.142(6) 0.074(4) 0.010(4) 0.028(4) -0.023(4)
C3 0.061(4) 0.062(4) 0.060(4) 0.013(3) 0.002(3) 0.015(3)
N3 0.103(5) 0.076(4) 0.088(4) 0.000(3) 0.004(4) 0.022(4)
P 0.0353(6) 0.0502(7) 0.0408(7) 0.0168(5) 0.0103(5) 0.0004(5)
C4 0.044(3) 0.056(3) 0.041(3) 0.018(2) 0.014(2) 0.002(2)
C5 0.065(4) 0.061(3) 0.065(4) 0.026(3) 0.028(3) 0.014(3)
C6 0.087(5) 0.080(4) 0.060(4) 0.014(3) 0.040(3) 0.010(4)
C7 0.084(4) 0.067(4) 0.047(3) 0.024(3) 0.021(3) -0.004(3)
C8 0.102(5) 0.088(5) 0.084(5) 0.056(4) 0.040(4) 0.034(4)
C9 0.090(5) 0.086(5) 0.084(5) 0.045(4) 0.049(4) 0.040(4)
C10 0.042(3) 0.052(3) 0.039(3) 0.016(2) 0.006(2) -0.006(2)
C11 0.050(3) 0.059(3) 0.048(3) 0.018(2) 0.015(2) -0.007(2)
C12 0.078(4) 0.073(4) 0.047(3) 0.015(3) 0.020(3) 0.010(3)
C13 0.079(4) 0.064(4) 0.050(3) 0.005(3) 0.003(3) -0.005(3)
C14 0.065(4) 0.067(4) 0.075(4) 0.017(3) -0.002(3) -0.025(3)
C15 0.053(3) 0.074(4) 0.058(3) 0.014(3) 0.013(3) -0.013(3)
C16 0.038(2) 0.052(3) 0.040(3) 0.016(2) 0.0067(19) 0.000(2)
C17 0.045(3) 0.064(3) 0.094(5) 0.034(3) 0.025(3) 0.004(3)
C18 0.057(4) 0.073(4) 0.102(5) 0.032(4) 0.027(4) -0.011(3)
C19 0.037(3) 0.102(5) 0.070(4) 0.031(3) 0.006(3) -0.016(3)
C20 0.041(3) 0.120(6) 0.149(8) 0.087(6) -0.004(4) 0.002(4)
C21 0.047(3) 0.092(5) 0.144(7) 0.078(5) -0.004(4) -0.005(3)
C22 0.036(2) 0.057(3) 0.059(3) 0.029(2) 0.014(2) 0.002(2)
C23 0.040(3) 0.052(3) 0.088(4) 0.022(3) 0.011(3) -0.002(2)
C24 0.058(4) 0.053(3) 0.127(6) 0.028(4) 0.038(4) 0.005(3)
C25 0.057(4) 0.086(5) 0.135(7) 0.070(5) 0.032(4) 0.021(4)
C26 0.055(4) 0.108(6) 0.092(5) 0.061(5) 0.011(3) 0.015(4)
C27 0.054(3) 0.076(4) 0.064(4) 0.033(3) 0.013(3) 0.005(3)

loop_
_atom_type_symbol
_atom_type_description
_atom_type_scat_dispersion_real
_atom_type_scat_dispersion_imag
_atom_type_scat_source
C C 0.0033 0.0016 'International Tables Vol C Tables 4.2.6.8 and 6.1.1.4'
H H 0.0000 0.0000 'International Tables Vol C Tables 4.2.6.8 and 6.1.1.4'
B B 0.0013 0.0007 'International Tables Vol C Tables 4.2.6.8 and 6.1.1.4'
N N 0.0061 0.0033 'International Tables Vol C Tables 4.2.6.8 and 6.1.1.4'
P P 0.1023 0.0942 'International Tables Vol C Tables 4.2.6.8 and 6.1.1.4'
Hg Hg -2.3894 9.2266 'International Tables Vol C Tables 4.2.6.8 and 6.1.1.4'

loop_
_exptl_crystal_face_index_h
_exptl_crystal_face_index_k
_exptl_crystal_face_index_l
_exptl_crystal_face_perp_dist
_exptl_oxdiff_crystal_face_indexfrac_h
_exptl_oxdiff_crystal_face_indexfrac_k
_exptl_oxdiff_crystal_face_indexfrac_l
_exptl_oxdiff_crystal_face_x
_exptl_oxdiff_crystal_face_y
_exptl_oxdiff_crystal_face_z
0 0 1 0.0148 -0.0018 -0.0009 0.9990 0.0162 0.0508 0.0151
2 7 -18 0.1101 2.0377 7.0161 -17.9829 -0.6949 -0.7339 0.0454
-9 4 -12 0.0374 -8.9867 4.0109 -11.9897 0.1080 -0.9232 0.3859
-12 6 5 0.0718 -12.0209 5.9953 4.9931 0.4558 -0.1557 0.8688
11 8 -4 0.1838 11.0222 8.0031 -3.9957 -0.9835 0.3604 -0.0296
0 0 -1 0.0148 0.0018 0.0009 -0.9990 -0.0162 -0.0508 -0.0151
9 -11 -4 0.0919 9.0142 -10.9960 -3.9940 -0.0690 0.0135 -1.0203
-12 -6 4 0.1318 -12.0227 -6.0032 3.9953 0.9508 -0.3736 0.1800
-6 -7 16 0.1021 -6.0385 -7.0142 15.9844 0.8726 0.4681 0.0766
-10 10 4 0.0911 -10.0156 9.9960 3.9939 0.1641 -0.0686 1.0022
12 -6 -5 0.0718 12.0209 -5.9953 -4.9931 -0.4558 0.1557 -0.8688

loop_
_geom_angle_atom_site_label_1
_geom_angle_atom_site_label_2
_geom_angle_atom_site_label_3
_geom_angle
_geom_angle_site_symmetry_3
B Hg B 180.0(3) 2_666
C2 B C1 113.3(5) .
C2 B C3 114.6(5) .
C1 B C3 110.5(5) .
C2 B Hg 108.4(4) .
C1 B Hg 109.2(4) .
C3 B Hg 99.8(4) .
N1 C1 B 179.0(6) .
N2 C2 B 177.6(7) .
N3 C3 B 175.7(7) .
C10 P C4 107.1(2) .
C10 P C22 109.9(2) .
C4 P C22 110.9(2) .
C10 P C16 108.4(2) .
C4 P C16 111.9(2) .
C22 P C16 108.6(2) .
C5 C4 C9 118.7(5) .
C5 C4 P 121.7(4) .
C9 C4 P 119.4(4) .
C4 C5 C6 119.5(5) .
C4 C5 H5 120.2 .
C6 C5 H5 120.2 .
C7 C6 C5 120.8(6) .
C7 C6 H6 119.6 .
C5 C6 H6 119.6 .
C6 C7 C8 120.3(5) .
C6 C7 H7 119.9 .
C8 C7 H7 119.9 .
C7 C8 C9 120.3(6) .
C7 C8 H8 119.9 .
C9 C8 H8 119.9 .
C8 C9 C4 120.2(6) .
C8 C9 H9 119.9 .
C4 C9 H9 119.9 .
C11 C10 C15 119.5(5) .
C11 C10 P 121.9(4) .
C15 C10 P 118.6(4) .
C10 C11 C12 120.1(5) .
C10 C11 H11 119.9 .
C12 C11 H11 119.9 .
C13 C12 C11 120.3(6) .
C13 C12 H12 119.9 .
C11 C12 H12 119.9 .
C12 C13 C14 120.5(6) .
C12 C13 H13 119.7 .
C14 C13 H13 119.7 .
C13 C14 C15 120.3(6) .
C13 C14 H14 119.9 .
C15 C14 H14 119.9 .
C14 C15 C10 119.3(5) .
C14 C15 H15 120.4 .
C10 C15 H15 120.4 .
C21 C16 C17 118.0(5) .
C21 C16 P 120.3(4) .
C17 C16 P 121.7(4) .
C18 C17 C16 120.3(6) .
C18 C17 H17 119.8 .
C16 C17 H17 119.8 .
C19 C18 C17 120.7(6) .
C19 C18 H18 119.6 .
C17 C18 H18 119.6 .
C18 C19 C20 120.2(6) .
C18 C19 H19 119.9 .
C20 C19 H19 119.9 .
C19 C20 C21 119.7(6) .
C19 C20 H20 120.2 .
C21 C20 H20 120.2 .
C16 C21 C20 121.1(6) .
C16 C21 H21 119.5 .
C20 C21 H21 119.5 .
C23 C22 C27 120.1(5) .
C23 C22 P 119.3(4) .
C27 C22 P 120.5(4) .
C22 C23 C24 118.2(6) .
C22 C23 H23 120.9 .
C24 C23 H23 120.9 .
C25 C24 C23 120.4(7) .
C25 C24 H24 119.8 .
C23 C24 H24 119.8 .
C26 C25 C24 120.8(6) .
C26 C25 H25 119.6 .
C24 C25 H25 119.6 .
C25 C26 C27 121.1(7) .
C25 C26 H26 119.4 .
C27 C26 H26 119.4 .
C26 C27 C22 119.3(7) .
C26 C27 H27 120.3 .
C22 C27 H27 120.3 .

loop_
_geom_bond_atom_site_label_1
_geom_bond_atom_site_label_2
_geom_bond_distance
_geom_bond_site_symmetry_2
Hg B 2.222(6) .
Hg B 2.222(6) 2_666
B C2 1.548(9) .
B C1 1.556(9) .
B C3 1.588(9) .
C1 N1 1.139(7) .
C2 N2 1.129(8) .
C3 N3 1.126(8) .
P C10 1.786(5) .
P C4 1.796(5) .
P C22 1.798(5) .
P C16 1.800(5) .
C4 C5 1.368(7) .
C4 C9 1.390(8) .
C5 C6 1.405(8) .
C5 H5 0.9300 .
C6 C7 1.337(9) .
C6 H6 0.9300 .
C7 C8 1.358(9) .
C7 H7 0.9300 .
C8 C9 1.379(9) .
C8 H8 0.9300 .
C9 H9 0.9300 .
C10 C11 1.374(7) .
C10 C15 1.395(7) .
C11 C12 1.392(8) .
C11 H11 0.9300 .
C12 C13 1.348(9) .
C12 H12 0.9300 .
C13 C14 1.377(9) .
C13 H13 0.9300 .
C14 C15 1.385(9) .
C14 H14 0.9300 .
C15 H15 0.9300 .
C16 C21 1.368(8) .
C16 C17 1.374(7) .
C17 C18 1.374(8) .
C17 H17 0.9300 .
C18 C19 1.342(9) .
C18 H18 0.9300 .
C19 C20 1.351(10) .
C19 H19 0.9300 .
C20 C21 1.379(9) .
C20 H20 0.9300 .
C21 H21 0.9300 .
C22 C23 1.388(8) .
C22 C27 1.403(8) .
C23 C24 1.404(9) .
C23 H23 0.9300 .
C24 C25 1.384(11) .
C24 H24 0.9300 .
C25 C26 1.332(11) .
C25 H25 0.9300 .
C26 C27 1.383(9) .
C26 H26 0.9300 .
C27 H27 0.9300 .
